data_4346698
loop_
_publ_author_name
'Mei, Lei'
'Wu, Qun-yan'
'An, Shu-wen'
'Gao, Zeng-qiang'
'Chai, Zhi-fang'
'Shi, Wei-qun'

_publ_section_title
;
 Silver Ion-Mediated Heterometallic Three-Fold Interpenetrating
 Uranyl-Organic Framework.
;
_journal_issue 22
_journal_name_full 'Inorganic chemistry'
_journal_page_first 10934
_journal_page_last 10945
_journal_paper_doi 10.1021/acs.inorgchem.5b01988
_journal_volume 54
_journal_year 2015
_chemical_formula_sum 'C12 H10 Cl4 Cu N2 O7'
_chemical_formula_weight 499.56
_space_group_IT_number 60
_space_group_name_Hall '-P 2bc 2n'
_space_group_name_H-M_alt 'P n a b'
_symmetry_cell_setting orthorhombic
_symmetry_space_group_name_H-M 'P n a b'
_atom_sites_solution_hydrogens geom
_atom_sites_solution_primary direct
_atom_sites_solution_secondary difmap
_audit_creation_method SHELXL-97
_cell_angle_alpha 90.00
_cell_angle_beta 90.00(3)
_cell_angle_gamma 90.00
_cell_formula_units_Z 4
_cell_length_a 6.9230(14)
_cell_length_b 14.227(3)
_cell_length_c 20.203(4)
_cell_measurement_temperature 293(2)
_cell_volume 1989.9(7)
_computing_structure_refinement 'SHELXL-97 (Sheldrick, 1997)'
_computing_structure_solution 'SHELXS-97 (Sheldrick, 1990)'
_diffrn_ambient_temperature 293(2)
_diffrn_measured_fraction_theta_full 0.999
_diffrn_measured_fraction_theta_max 0.999
_diffrn_measurement_device_type marccd
_diffrn_radiation_monochromator graphite
_diffrn_radiation_source 'fine-focus sealed tube'
_diffrn_radiation_type MoK\a
_diffrn_radiation_wavelength 0.71073
_diffrn_reflns_av_R_equivalents 0.0421
_diffrn_reflns_av_sigmaI/netI 0.0353
_diffrn_reflns_limit_h_max 8
_diffrn_reflns_limit_h_min 0
_diffrn_reflns_limit_k_max 16
_diffrn_reflns_limit_k_min 0
_diffrn_reflns_limit_l_max 24
_diffrn_reflns_limit_l_min -23
_diffrn_reflns_number 3341
_diffrn_reflns_theta_full 25.12
_diffrn_reflns_theta_max 25.12
_diffrn_reflns_theta_min 1.75
_exptl_absorpt_coefficient_mu 1.669
_exptl_crystal_colour blue
_exptl_crystal_density_diffrn 1.668
_exptl_crystal_density_method 'not measured'
_exptl_crystal_description block
_exptl_crystal_F_000 996
_refine_diff_density_max 0.711
_refine_diff_density_min -0.472
_refine_diff_density_rms 0.116
_refine_ls_extinction_method none
_refine_ls_goodness_of_fit_ref 1.095
_refine_ls_hydrogen_treatment mixed
_refine_ls_matrix_type full
_refine_ls_number_parameters 128
_refine_ls_number_reflns 1782
_refine_ls_number_restraints 2
_refine_ls_restrained_S_all 1.095
_refine_ls_R_factor_all 0.0375
_refine_ls_R_factor_gt 0.0357
_refine_ls_shift/su_max 0.001
_refine_ls_shift/su_mean 0.000
_refine_ls_structure_factor_coef Fsqd
_refine_ls_weighting_details 'calc w=1/[\s^2^(Fo^2^)+(0.0445P)^2^+4.7266P] where P=(Fo^2^+2Fc^2^)/3'
_refine_ls_weighting_scheme calc
_refine_ls_wR_factor_gt 0.0969
_refine_ls_wR_factor_ref 0.0981
_reflns_number_gt 1649
_reflns_number_total 1782
_reflns_threshold_expression >2sigma(I)
_cod_data_source_file ic5b01988_si_002.cif
_cod_data_source_block Cu-2,6-DCPCA
_cod_original_sg_symbol_H-M Pnab
_cod_database_code 4346698

loop_
_symmetry_equiv_pos_as_xyz
'x, y, z'
'-x, -y+1/2, z+1/2'
'x+1/2, -y+1/2, -z+1/2'
'-x+1/2, y, -z'
'-x, -y, -z'
'x, y-1/2, -z-1/2'
'-x-1/2, y-1/2, z-1/2'
'x-1/2, -y, z'

loop_
_atom_site_label
_atom_site_type_symbol
_atom_site_fract_x
_atom_site_fract_y
_atom_site_fract_z
_atom_site_U_iso_or_equiv
_atom_site_adp_type
_atom_site_occupancy
_atom_site_symmetry_multiplicity
_atom_site_calc_flag
_atom_site_refinement_flags
Cu1 Cu 0.2500 0.36655(3) 1.0000 0.00805(17) Uani 1 2 d S
Cl1 Cl 0.35089(11) 0.62025(5) 0.64415(3) 0.0151(2) Uani 1 1 d .
Cl2 Cl 0.36220(14) 0.25703(5) 0.65760(4) 0.0239(2) Uani 1 1 d .
O1 O 0.2559(3) 0.37712(14) 0.90328(10) 0.0130(5) Uani 1 1 d .
O2 O 0.2521(3) 0.53523(14) 0.89933(10) 0.0137(5) Uani 1 1 d .
O1W O 0.2500 0.21621(19) 1.0000 0.0146(6) Uani 1 2 d S
H1WA H 0.3534 0.1793 1.0070 0.022 Uiso 0.50 1 d PR
H1WB H 0.1466 0.1793 0.9930 0.022 Uiso 0.50 1 d PR
O2W O -0.0316(3) 0.38352(15) 0.99924(10) 0.0160(5) Uani 1 1 d D
N4 N 0.3545(4) 0.43925(16) 0.66303(11) 0.0113(5) Uani 1 1 d .
C2 C 0.2919(4) 0.4490(2) 0.79925(14) 0.0104(6) Uani 1 1 d .
C3 C 0.3347(4) 0.52136(19) 0.69414(13) 0.0095(6) Uani 1 1 d .
C4 C 0.3020(4) 0.53103(19) 0.76202(13) 0.0098(5) Uani 1 1 d .
H4 H 0.2875 0.5899 0.7815 0.012 Uiso 1 1 calc R
C5 C 0.2647(4) 0.4552(2) 0.87361(14) 0.0109(6) Uani 1 1 d .
C6 C 0.3107(4) 0.36223(19) 0.76850(14) 0.0118(6) Uani 1 1 d .
H6 H 0.3040 0.3064 0.7923 0.014 Uiso 1 1 calc R
C7 C 0.3401(5) 0.36273(19) 0.70038(15) 0.0135(6) Uani 1 1 d .
H2WA H -0.071(6) 0.410(3) 1.0330(14) 0.028(11) Uiso 1 1 d D
H2WB H -0.075(7) 0.407(3) 0.9632(14) 0.041(13) Uiso 1 1 d D

loop_
_atom_site_aniso_label
_atom_site_aniso_U_11
_atom_site_aniso_U_22
_atom_site_aniso_U_33
_atom_site_aniso_U_23
_atom_site_aniso_U_13
_atom_site_aniso_U_12
Cu1 0.0118(3) 0.0082(3) 0.0041(3) 0.000 0.00038(17) 0.000
Cl1 0.0247(4) 0.0095(3) 0.0113(4) 0.0042(2) 0.0020(3) 0.0001(3)
Cl2 0.0503(5) 0.0084(4) 0.0131(4) -0.0021(3) 0.0076(3) 0.0012(3)
O1 0.0176(11) 0.0120(10) 0.0094(10) 0.0009(8) 0.0009(8) -0.0019(8)
O2 0.0181(10) 0.0138(10) 0.0091(10) -0.0021(8) 0.0006(8) 0.0001(8)
O1W 0.0144(15) 0.0078(13) 0.0216(16) 0.000 -0.0037(12) 0.000
O2W 0.0143(11) 0.0256(11) 0.0083(10) -0.0007(9) 0.0020(8) 0.0045(9)
N4 0.0154(12) 0.0122(12) 0.0064(11) 0.0004(9) 0.0021(9) 0.0007(10)
C2 0.0080(12) 0.0139(14) 0.0092(13) -0.0009(11) -0.0003(11) -0.0004(11)
C3 0.0114(13) 0.0092(13) 0.0080(12) 0.0026(10) 0.0003(11) 0.0001(11)
C4 0.0127(12) 0.0069(12) 0.0097(13) -0.0028(10) -0.0020(11) 0.0000(11)
C5 0.0080(12) 0.0141(14) 0.0107(14) -0.0026(12) -0.0014(10) -0.0006(11)
C6 0.0168(14) 0.0083(13) 0.0104(14) 0.0027(10) -0.0008(12) -0.0015(11)
C7 0.0201(15) 0.0084(13) 0.0119(14) -0.0015(11) 0.0017(12) 0.0014(11)

loop_
_atom_type_symbol
_atom_type_description
_atom_type_scat_dispersion_real
_atom_type_scat_dispersion_imag
_atom_type_scat_source
C C 0.0033 0.0016 'International Tables Vol C Tables 4.2.6.8 and 6.1.1.4'
H H 0.0000 0.0000 'International Tables Vol C Tables 4.2.6.8 and 6.1.1.4'
N N 0.0061 0.0033 'International Tables Vol C Tables 4.2.6.8 and 6.1.1.4'
O O 0.0106 0.0060 'International Tables Vol C Tables 4.2.6.8 and 6.1.1.4'
Cl Cl 0.1484 0.1585 'International Tables Vol C Tables 4.2.6.8 and 6.1.1.4'
Cu Cu 0.3201 1.2651 'International Tables Vol C Tables 4.2.6.8 and 6.1.1.4'

loop_
_geom_angle_atom_site_label_1
_geom_angle_atom_site_label_2
_geom_angle_atom_site_label_3
_geom_angle
_geom_angle_site_symmetry_1
_geom_angle_site_symmetry_3
O1 Cu1 O1 171.20(12) 4_557 .
O1 Cu1 O2W 90.21(9) 4_557 4_557
O1 Cu1 O2W 88.71(9) . 4_557
O1 Cu1 O2W 88.71(9) 4_557 .
O1 Cu1 O2W 90.21(9) . .
O2W Cu1 O2W 165.88(13) 4_557 .
O1 Cu1 O1W 94.40(6) 4_557 .
O1 Cu1 O1W 94.40(6) . .
O2W Cu1 O1W 97.06(7) 4_557 .
O2W Cu1 O1W 97.06(7) . .
C5 O1 Cu1 122.78(19) . .
C7 N4 C3 116.3(2) . .
C6 C2 C4 120.0(3) . .
C6 C2 C5 120.4(3) . .
C4 C2 C5 119.6(3) . .
N4 C3 C4 124.4(2) . .
N4 C3 Cl1 115.4(2) . .
C4 C3 Cl1 120.1(2) . .
C2 C4 C3 117.2(2) . .
O2 C5 O1 126.7(3) . .
O2 C5 C2 118.1(3) . .
O1 C5 C2 115.1(2) . .
C2 C6 C7 116.9(3) . .
N4 C7 C6 125.2(3) . .
N4 C7 Cl2 114.8(2) . .
C6 C7 Cl2 120.0(2) . .

loop_
_geom_bond_atom_site_label_1
_geom_bond_atom_site_label_2
_geom_bond_distance
_geom_bond_site_symmetry_2
Cu1 O1 1.960(2) 4_557
Cu1 O1 1.960(2) .
Cu1 O2W 1.965(2) 4_557
Cu1 O2W 1.965(2) .
Cu1 O1W 2.139(3) .
Cl1 C3 1.735(3) .
Cl2 C7 1.741(3) .
O1 C5 1.263(4) .
O2 C5 1.255(4) .
N4 C7 1.328(4) .
N4 C3 1.334(4) .
C2 C6 1.388(4) .
C2 C4 1.390(4) .
C2 C5 1.517(4) .
C3 C4 1.397(4) .
C6 C7 1.391(4) .

loop_
_platon_squeeze_void_nr
_platon_squeeze_void_average_x
_platon_squeeze_void_average_y
_platon_squeeze_void_average_z
_platon_squeeze_void_volume
_platon_squeeze_void_count_electrons
_platon_squeeze_void_content
1 -0.019 0.000 0.000 137 46 ' '
2 -0.009 0.500 0.500 137 46 ' '
